data_7045597
loop_
_publ_author_name
'Farrow, Charlotte M. A.'
'Akien, Geoffrey R.'
'Halcovitch, Nathan R.'
'Platts, James A.'
'Coogan, M. P.'

_publ_section_title
;
 Self-assembly of singlet-emitting double-helical silver dimers: the
 curious coordination chemistry and fluorescence of bisquinolylpyridone.
;
_journal_issue 11
_journal_name_full 'Dalton transactions (Cambridge, England : 2003)'
_journal_page_first 3906
_journal_page_last 3912
_journal_paper_doi 10.1039/c7dt04744d
_journal_volume 47
_journal_year 2018
_chemical_formula_moiety 'C46 H32 Ag2 N6 O3, 2(C F3 O3 S), C2 H3 N'
_chemical_formula_sum 'C50 H35 Ag2 F6 N7 O9 S2'
_chemical_formula_weight 1271.71
_space_group_crystal_system monoclinic
_space_group_IT_number 14
_space_group_name_Hall '-P 2ybc'
_space_group_name_H-M_alt 'P 1 21/c 1'
_symmetry_space_group_name_Hall '-P 2ybc'
_symmetry_space_group_name_H-M 'P 1 21/c 1'
_atom_sites_solution_hydrogens mixed
_atom_sites_solution_primary direct
_audit_creation_date 2017-09-04
_audit_creation_method
;
Olex2 1.2
(compiled 2015.01.26 svn.r3150 for OlexSys, GUI svn.r4998)
;
_audit_update_record
;
2017-09-04 deposited with the CCDC.
2018-02-08 downloaded from the CCDC.
;
_cell_angle_alpha 90
_cell_angle_beta 112.9233(13)
_cell_angle_gamma 90
_cell_formula_units_Z 4
_cell_length_a 12.72079(13)
_cell_length_b 30.3305(3)
_cell_length_c 13.47657(15)
_cell_measurement_reflns_used 24052
_cell_measurement_temperature 100.01(10)
_cell_measurement_theta_max 76.2380
_cell_measurement_theta_min 2.9070
_cell_volume 4789.01(10)
_computing_cell_refinement 'CrysAlisPro 1.171.38.44a (Rigaku OD, 2015)'
_computing_data_collection 'CrysAlisPro 1.171.38.44a (Rigaku OD, 2015)'
_computing_data_reduction 'CrysAlisPro 1.171.38.44a (Rigaku OD, 2015)'
_computing_molecular_graphics 'Olex2 (Dolomanov et al., 2009)'
_computing_publication_material 'Olex2 (Dolomanov et al., 2009)'
_computing_structure_refinement 'ShelXL (Sheldrick, 2008)'
_computing_structure_solution 'ShelXT (Sheldrick, 2015)'
_diffrn_ambient_environment N~2~
_diffrn_ambient_temperature 100.01(10)
_diffrn_detector 'CCD plate'
_diffrn_detector_area_resol_mean 5.2303
_diffrn_detector_type AtlasS2
_diffrn_measured_fraction_theta_full 1.000
_diffrn_measured_fraction_theta_max 0.994
_diffrn_measurement_details
;
List of Runs (angles in degrees, time in seconds):

  # Type    Start    End  Width  t~exp~   \w     \q     \k     \f   Frames
#--------------------------------------------------------------------------
  1  \w   -120.00  -5.00   1.00    1.00    --  -41.77 -19.00 150.00  115
  2  \w    -64.00  31.00   1.00    1.00    --  -41.77  38.00 120.00   95
  3  \w     23.00  97.00   1.00    1.00    --   41.77-125.00-150.00   74
  4  \w    100.00 178.00   1.00    1.40    --  111.00 111.00 -30.00   78
  5  \w     36.00 116.00   1.00    1.40    --  111.00-111.00 -60.00   80
  6  \w     36.00 116.00   1.00    1.40    --  111.00-111.00 120.00   80
  7  \w     80.00 178.00   1.00    1.40    --  111.00  77.00-150.00   98
  8  \w     36.00 116.00   1.00    1.40    --  111.00-111.00  30.00   80
  9  \w     83.00 178.00   1.00    1.40    --  111.00  61.00  30.00   95
 10  \w     30.00 109.00   1.00    1.40    --  111.00 -94.00-180.00   79
 11  \w     83.00 178.00   1.00    1.40    --  111.00  61.00 -30.00   95
 12  \w     30.00 109.00   1.00    1.40    --  111.00 -94.00  30.00   79
 13  \w     36.00 112.00   1.00    1.40    --  111.00-111.00 -90.00   76
 14  \w     77.00 151.00   1.00    1.40    --  111.00 178.00  90.00   74
 15  \w    132.00 176.00   1.00    1.40    --  111.00 111.00-180.00   44
 16  \w    104.00 178.00   1.00    1.40    --  111.00 111.00-120.00   74
;
_diffrn_measurement_device 'four-circle diffractometer'
_diffrn_measurement_device_type 'SuperNova, Dual, Cu at zero, AtlasS2'
_diffrn_measurement_method '\w scans'
_diffrn_orient_matrix_type 'CrysAlisPro convention (1999,Acta A55,543-557)'
_diffrn_orient_matrix_UB_11 0.0248522000
_diffrn_orient_matrix_UB_12 -0.0474044000
_diffrn_orient_matrix_UB_13 0.0440429000
_diffrn_orient_matrix_UB_21 0.0631173000
_diffrn_orient_matrix_UB_22 0.0182452000
_diffrn_orient_matrix_UB_23 0.1147003000
_diffrn_orient_matrix_UB_31 -0.1127382000
_diffrn_orient_matrix_UB_32 -0.0001906000
_diffrn_orient_matrix_UB_33 0.0173766000
_diffrn_radiation_monochromator mirror
_diffrn_radiation_probe x-ray
_diffrn_radiation_type CuK\a
_diffrn_radiation_wavelength 1.54184
_diffrn_reflns_av_R_equivalents 0.0419
_diffrn_reflns_av_unetI/netI 0.0342
_diffrn_reflns_Laue_measured_fraction_full 1.000
_diffrn_reflns_Laue_measured_fraction_max 0.994
_diffrn_reflns_limit_h_max 13
_diffrn_reflns_limit_h_min -15
_diffrn_reflns_limit_k_max 38
_diffrn_reflns_limit_k_min -37
_diffrn_reflns_limit_l_max 16
_diffrn_reflns_limit_l_min -15
_diffrn_reflns_number 40177
_diffrn_reflns_point_group_measured_fraction_full 1.000
_diffrn_reflns_point_group_measured_fraction_max 0.994
_diffrn_reflns_theta_full 67.684
_diffrn_reflns_theta_max 76.415
_diffrn_reflns_theta_min 2.914
_diffrn_source 'micro-focus sealed X-ray tube'
_diffrn_source_type 'SuperNova (Cu) X-ray Source'
_exptl_absorpt_coefficient_mu 8.168
_exptl_absorpt_correction_T_max 0.920
_exptl_absorpt_correction_T_min 0.165
_exptl_absorpt_correction_type gaussian
_exptl_absorpt_process_details
;
CrysAlisPro 1.171.38.44a (Rigaku Oxford Diffraction, 2015)
Numerical absorption correction based on gaussian integration over
            a multifaceted crystal model
Empirical absorption correction using spherical harmonics,
 implemented in SCALE3 ABSPACK scaling algorithm.
;
_exptl_crystal_colour colourless
_exptl_crystal_colour_primary colourless
_exptl_crystal_density_diffrn 1.764
_exptl_crystal_description block
_exptl_crystal_F_000 2544
_exptl_crystal_size_max 0.43
_exptl_crystal_size_mid 0.202
_exptl_crystal_size_min 0.119
_refine_diff_density_max 0.792
_refine_diff_density_min -0.997
_refine_diff_density_rms 0.091
_refine_ls_extinction_method none
_refine_ls_goodness_of_fit_ref 1.040
_refine_ls_hydrogen_treatment mixed
_refine_ls_matrix_type full
_refine_ls_number_parameters 693
_refine_ls_number_reflns 9982
_refine_ls_number_restraints 0
_refine_ls_restrained_S_all 1.040
_refine_ls_R_factor_all 0.0315
_refine_ls_R_factor_gt 0.0302
_refine_ls_shift/su_max 0.002
_refine_ls_shift/su_mean 0.000
_refine_ls_structure_factor_coef Fsqd
_refine_ls_weighting_details 'w=1/[\s^2^(Fo^2^)+(0.0467P)^2^+2.8073P] where P=(Fo^2^+2Fc^2^)/3'
_refine_ls_weighting_scheme calc
_refine_ls_wR_factor_gt 0.0783
_refine_ls_wR_factor_ref 0.0792
_reflns_Friedel_coverage 0.000
_reflns_number_gt 9595
_reflns_number_total 9982
_reflns_threshold_expression 'I > 2\s(I)'
_cod_data_source_file c7dt04744d2.cif
_cod_data_source_block mc188
_cod_depositor_comments 'Adding full bibliography for 7045596--7045600.cif.'
_cod_database_code 7045597
_chemical_oxdiff_formula 'C200 H140 Ag8 F24 N28 O36 S8'
_chemical_oxdiff_usercomment 'MC202 CF Symm QPyOHQ + AgOTf ex MeCN/Et2O'
_shelx_space_group_comment
;
The symmetry employed for this shelxl refinement is uniquely defined
by the following loop, which should always be used as a source of
symmetry information in preference to the above space-group names.
They are only intended as comments.
;
_reflns_odcompleteness_completeness 99.96
_reflns_odcompleteness_iscentric 1
_reflns_odcompleteness_theta 74.33
_olex2_refinement_description
;
1. Fixed Uiso
 At 1.2 times of:
  All C(H) groups
 At 1.5 times of:
  All C(H,H,H) groups, All O(H) groups
2.a Rotating group:
 O9(H9A)
2.b Aromatic/amide H refined with riding coordinates:
 C2(H2), C3(H3), C4(H4), C5(H5), C7(H7), C8(H8), C11(H11), C13(H13), C16(H16),
 C17(H17), C19(H19), C20(H20), C21(H21), C22(H22), C25(H25), C26(H26), C27(H27),
  C28(H28), C30(H30), C31(H31), C34(H34), C36(H36), C39(H39), C40(H40),
 C42(H42), C43(H43), C44(H44), C45(H45)
2.c Idealised Me refined as rotating group:
 C49(H49A,H49B,H49C)
2.d Idealised tetrahedral OH refined as rotating group:
 O1(H1), O2(H2A)
;
_shelx_shelxl_version_number 2014/7
_olex2_date_sample_data_collection 2017-07-20
_olex2_exptl_crystal_mounting_method 'mounted on a Mitegen loop using Paratone-N oil'
_olex2_submission_special_instructions 'No special instructions were received'
_oxdiff_exptl_absorpt_empirical_details
;
Empirical correction (ABSPACK) includes:
- Absorption correction using spherical harmonics
- Frame scaling
;
_oxdiff_exptl_absorpt_empirical_full_max 1.660
_oxdiff_exptl_absorpt_empirical_full_min 0.628

loop_
_space_group_symop_operation_xyz
'x, y, z'
'-x, y+1/2, -z+1/2'
'-x, -y, -z'
'x, -y-1/2, z-1/2'

loop_
_atom_site_label
_atom_site_type_symbol
_atom_site_fract_x
_atom_site_fract_y
_atom_site_fract_z
_atom_site_U_iso_or_equiv
_atom_site_adp_type
_atom_site_occupancy
_atom_site_site_symmetry_order
_atom_site_calc_flag
_atom_site_refinement_flags_posn
Ag1 Ag 0.75805(2) 0.38345(2) 0.83511(2) 0.01539(5) Uani 1 1 d .
Ag2 Ag 0.65641(2) 0.39601(2) 0.60107(2) 0.01562(5) Uani 1 1 d .
C1 C 0.65327(18) 0.28815(7) 0.81148(16) 0.0145(4) Uani 1 1 d .
C2 C 0.77054(19) 0.27734(8) 0.86439(17) 0.0171(4) Uani 1 1 d .
H2 H 0.8251 0.2996 0.8859 0.021 Uiso 1 1 calc R
C3 C 0.8034(2) 0.23402(8) 0.88380(17) 0.0201(4) Uani 1 1 d .
H3 H 0.8803 0.2272 0.9196 0.024 Uiso 1 1 calc R
C4 C 0.7223(2) 0.19965(8) 0.85029(18) 0.0201(4) Uani 1 1 d .
H4 H 0.7460 0.1705 0.8641 0.024 Uiso 1 1 calc R
C5 C 0.6084(2) 0.20919(8) 0.79738(18) 0.0192(4) Uani 1 1 d .
H5 H 0.5554 0.1864 0.7744 0.023 Uiso 1 1 calc R
C6 C 0.57139(18) 0.25356(8) 0.77764(17) 0.0157(4) Uani 1 1 d .
C7 C 0.45527(18) 0.26516(8) 0.72585(18) 0.0174(4) Uani 1 1 d .
H7 H 0.3995 0.2434 0.7013 0.021 Uiso 1 1 calc R
C8 C 0.42546(18) 0.30888(8) 0.71213(17) 0.0166(4) Uani 1 1 d .
H8 H 0.3492 0.3170 0.6793 0.020 Uiso 1 1 calc R
C9 C 0.51183(18) 0.34145(7) 0.74841(16) 0.0143(4) Uani 1 1 d .
C10 C 0.47874(18) 0.38889(8) 0.73524(17) 0.0148(4) Uani 1 1 d .
C11 C 0.38635(18) 0.40300(8) 0.75813(18) 0.0168(4) Uani 1 1 d .
H11 H 0.3416 0.3829 0.7765 0.020 Uiso 1 1 calc R
C12 C 0.36282(18) 0.44791(8) 0.75280(17) 0.0166(4) Uani 1 1 d .
C13 C 0.42811(18) 0.47687(8) 0.71911(17) 0.0160(4) Uani 1 1 d .
H13 H 0.4129 0.5070 0.7134 0.019 Uiso 1 1 calc R
C14 C 0.51611(17) 0.45961(8) 0.69443(16) 0.0149(4) Uani 1 1 d .
C15 C 0.58720(17) 0.48835(8) 0.65501(16) 0.0157(4) Uani 1 1 d .
C16 C 0.59744(18) 0.53402(8) 0.67874(18) 0.0181(4) Uani 1 1 d .
H16 H 0.5578 0.5467 0.7167 0.022 Uiso 1 1 calc R
C17 C 0.66648(19) 0.55930(8) 0.64497(19) 0.0200(4) Uani 1 1 d .
H17 H 0.6755 0.5892 0.6615 0.024 Uiso 1 1 calc R
C18 C 0.72429(19) 0.53979(8) 0.58469(18) 0.0187(4) Uani 1 1 d .
C19 C 0.7971(2) 0.56349(9) 0.5464(2) 0.0225(5) Uani 1 1 d .
H19 H 0.8072 0.5937 0.5590 0.027 Uiso 1 1 calc R
C20 C 0.8527(2) 0.54224(9) 0.4911(2) 0.0244(5) Uani 1 1 d .
H20 H 0.9001 0.5581 0.4662 0.029 Uiso 1 1 calc R
C21 C 0.8384(2) 0.49656(9) 0.47158(18) 0.0221(5) Uani 1 1 d .
H21 H 0.8774 0.4825 0.4349 0.027 Uiso 1 1 calc R
C22 C 0.76751(18) 0.47258(8) 0.50621(18) 0.0184(4) Uani 1 1 d .
H22 H 0.7579 0.4425 0.4921 0.022 Uiso 1 1 calc R
C23 C 0.70896(18) 0.49387(8) 0.56366(17) 0.0160(4) Uani 1 1 d .
C24 C 0.85547(17) 0.47995(8) 0.87102(17) 0.0155(4) Uani 1 1 d .
C25 C 0.78184(19) 0.48195(8) 0.92737(17) 0.0187(4) Uani 1 1 d .
H25 H 0.7425 0.4569 0.9334 0.022 Uiso 1 1 calc R
C26 C 0.76890(19) 0.52090(9) 0.97283(19) 0.0217(5) Uani 1 1 d .
H26 H 0.7204 0.5222 1.0095 0.026 Uiso 1 1 calc R
C27 C 0.8284(2) 0.55919(9) 0.9647(2) 0.0240(5) Uani 1 1 d .
H27 H 0.8180 0.5855 0.9953 0.029 Uiso 1 1 calc R
C28 C 0.9013(2) 0.55785(8) 0.91190(19) 0.0217(5) Uani 1 1 d .
H28 H 0.9407 0.5831 0.9074 0.026 Uiso 1 1 calc R
C29 C 0.91654(18) 0.51802(8) 0.86416(18) 0.0171(4) Uani 1 1 d .
C30 C 0.99087(19) 0.51435(8) 0.80835(18) 0.0188(4) Uani 1 1 d .
H30 H 1.0325 0.5386 0.8021 0.023 Uiso 1 1 calc R
C31 C 1.00047(18) 0.47488(8) 0.76411(18) 0.0176(4) Uani 1 1 d .
H31 H 1.0485 0.4721 0.7271 0.021 Uiso 1 1 calc R
C32 C 0.93701(17) 0.43816(7) 0.77481(17) 0.0147(4) Uani 1 1 d .
C33 C 0.94873(19) 0.39440(8) 0.72976(17) 0.0159(4) Uani 1 1 d .
C34 C 1.05363(19) 0.38072(8) 0.73226(18) 0.0179(4) Uani 1 1 d .
H34 H 1.1163 0.3995 0.7559 0.021 Uiso 1 1 calc R
C35 C 1.06252(19) 0.33798(8) 0.69827(19) 0.0193(4) Uani 1 1 d .
C36 C 0.96654(18) 0.31118(8) 0.65979(18) 0.0172(4) Uani 1 1 d .
H36 H 0.9707 0.2826 0.6368 0.021 Uiso 1 1 calc R
C37 C 0.86309(17) 0.32851(8) 0.65661(16) 0.0146(4) Uani 1 1 d .
C38 C 0.75586(18) 0.30231(7) 0.61059(16) 0.0142(4) Uani 1 1 d .
C39 C 0.75864(18) 0.25563(8) 0.61406(17) 0.0162(4) Uani 1 1 d .
H39 H 0.8280 0.2409 0.6442 0.019 Uiso 1 1 calc R
C40 C 0.65888(19) 0.23234(8) 0.57290(18) 0.0176(4) Uani 1 1 d .
H40 H 0.6598 0.2017 0.5769 0.021 Uiso 1 1 calc R
C41 C 0.55441(18) 0.25512(8) 0.52424(16) 0.0157(4) Uani 1 1 d .
C42 C 0.4471(2) 0.23373(9) 0.47716(18) 0.0212(5) Uani 1 1 d .
H42 H 0.4431 0.2032 0.4804 0.025 Uiso 1 1 calc R
C43 C 0.3495(2) 0.25759(9) 0.42706(19) 0.0243(5) Uani 1 1 d .
H43 H 0.2798 0.2431 0.3954 0.029 Uiso 1 1 calc R
C44 C 0.35383(19) 0.30418(9) 0.42299(19) 0.0235(5) Uani 1 1 d .
H44 H 0.2871 0.3201 0.3880 0.028 Uiso 1 1 calc R
C45 C 0.45602(19) 0.32599(8) 0.47035(18) 0.0199(4) Uani 1 1 d .
H45 H 0.4580 0.3566 0.4685 0.024 Uiso 1 1 calc R
C46 C 0.55814(18) 0.30194(8) 0.52187(16) 0.0152(4) Uani 1 1 d .
N1 N 0.62206(15) 0.33169(6) 0.79599(14) 0.0141(3) Uani 1 1 d .
N2 N 0.54273(15) 0.41629(7) 0.70349(14) 0.0151(3) Uani 1 1 d .
N3 N 0.64062(15) 0.46894(7) 0.59947(14) 0.0153(3) Uani 1 1 d .
N4 N 0.86646(15) 0.44050(6) 0.82605(14) 0.0142(3) Uani 1 1 d .
N5 N 0.85450(15) 0.36916(7) 0.69205(14) 0.0146(3) Uani 1 1 d .
N6 N 0.65888(15) 0.32474(6) 0.56673(14) 0.0143(3) Uani 1 1 d .
O1 O 0.27702(14) 0.46149(6) 0.78014(14) 0.0206(3) Uani 1 1 d .
H1 H 0.2786 0.4884 0.7853 0.031 Uiso 1 1 calc GR
O2 O 1.16588(14) 0.32428(6) 0.70414(17) 0.0278(4) Uani 1 1 d .
H2A H 1.1622 0.2982 0.6869 0.042 Uiso 1 1 calc GR
O9 O 0.85507(15) 0.37258(7) 1.03837(14) 0.0255(4) Uani 1 1 d .
H9A H 0.8071 0.3776 1.0684 0.038 Uiso 1 1 d GR
C48 C 1.1097(2) 0.18863(9) 0.4908(2) 0.0236(5) Uani 1 1 d .
F4 F 1.21170(14) 0.17711(6) 0.49268(15) 0.0347(4) Uani 1 1 d .
F5 F 1.07434(15) 0.22415(6) 0.42747(14) 0.0364(4) Uani 1 1 d .
F6 F 1.03681(13) 0.15597(6) 0.44539(12) 0.0293(3) Uani 1 1 d .
O6 O 1.16605(16) 0.16077(7) 0.68626(14) 0.0285(4) Uani 1 1 d .
O7 O 0.99580(14) 0.20611(6) 0.60658(14) 0.0217(3) Uani 1 1 d .
O8 O 1.18337(15) 0.23949(6) 0.65786(17) 0.0305(4) Uani 1 1 d .
S2 S 1.11515(4) 0.19969(2) 0.62612(4) 0.01938(11) Uani 1 1 d .
C47 C 0.4454(2) 0.57880(11) 0.9372(2) 0.0297(5) Uani 1 1 d .
F1 F 0.41139(15) 0.57718(8) 1.01857(13) 0.0466(5) Uani 1 1 d .
F2 F 0.52030(16) 0.61158(8) 0.95689(17) 0.0487(5) Uani 1 1 d .
F3 F 0.49961(16) 0.54129(8) 0.93626(17) 0.0506(5) Uani 1 1 d .
O3 O 0.25550(14) 0.54774(6) 0.80250(15) 0.0249(4) Uani 1 1 d .
O4 O 0.27232(17) 0.62686(6) 0.82800(15) 0.0277(4) Uani 1 1 d .
O5 O 0.37492(17) 0.58954(7) 0.73151(15) 0.0283(4) Uani 1 1 d .
S1 S 0.32389(5) 0.58682(2) 0.80962(4) 0.01912(11) Uani 1 1 d .
C49 C 0.0096(3) 0.65668(12) 0.6769(3) 0.0397(7) Uani 1 1 d .
H49A H -0.0511 0.6765 0.6375 0.059 Uiso 1 1 calc GR
H49B H 0.0735 0.6733 0.7249 0.059 Uiso 1 1 calc GR
H49C H -0.0161 0.6367 0.7179 0.059 Uiso 1 1 calc GR
C50 C 0.0440(2) 0.63180(10) 0.6017(2) 0.0302(6) Uani 1 1 d .
N7 N 0.0730(2) 0.61309(10) 0.5435(2) 0.0370(6) Uani 1 1 d .
H9B H 0.891(4) 0.3477(16) 1.061(3) 0.051(12) Uiso 1 1 d .

loop_
_atom_site_aniso_label
_atom_site_aniso_U_11
_atom_site_aniso_U_22
_atom_site_aniso_U_33
_atom_site_aniso_U_23
_atom_site_aniso_U_13
_atom_site_aniso_U_12
Ag1 0.01157(8) 0.01409(9) 0.02083(9) -0.00071(5) 0.00666(6) -0.00167(5)
Ag2 0.01335(8) 0.01340(9) 0.02056(9) -0.00049(5) 0.00708(6) 0.00106(5)
C1 0.0148(10) 0.0158(10) 0.0135(9) 0.0009(7) 0.0062(7) 0.0004(8)
C2 0.0167(10) 0.0186(11) 0.0149(9) 0.0004(8) 0.0050(8) 0.0006(8)
C3 0.0208(11) 0.0212(12) 0.0169(10) 0.0008(8) 0.0059(8) 0.0052(9)
C4 0.0282(12) 0.0153(11) 0.0191(10) 0.0023(8) 0.0118(9) 0.0045(9)
C5 0.0249(11) 0.0152(11) 0.0198(10) 0.0002(8) 0.0112(9) -0.0005(9)
C6 0.0171(10) 0.0161(11) 0.0156(9) 0.0001(8) 0.0083(8) -0.0008(8)
C7 0.0148(10) 0.0194(11) 0.0204(10) -0.0025(8) 0.0093(8) -0.0038(8)
C8 0.0115(9) 0.0185(11) 0.0207(10) -0.0003(8) 0.0073(8) -0.0018(8)
C9 0.0122(9) 0.0156(11) 0.0157(9) 0.0002(8) 0.0061(7) -0.0006(8)
C10 0.0114(9) 0.0154(10) 0.0159(9) -0.0005(8) 0.0035(8) -0.0009(8)
C11 0.0124(9) 0.0185(11) 0.0202(10) -0.0006(8) 0.0072(8) -0.0017(8)
C12 0.0126(9) 0.0189(11) 0.0185(10) -0.0005(8) 0.0063(8) 0.0014(8)
C13 0.0133(9) 0.0152(10) 0.0189(10) -0.0003(8) 0.0058(8) 0.0025(8)
C14 0.0115(9) 0.0163(11) 0.0156(9) 0.0009(8) 0.0037(7) 0.0007(8)
C15 0.0118(9) 0.0174(11) 0.0168(9) 0.0020(8) 0.0045(8) 0.0006(8)
C16 0.0158(10) 0.0177(11) 0.0201(10) 0.0001(8) 0.0062(8) 0.0018(8)
C17 0.0187(10) 0.0149(11) 0.0253(11) 0.0008(8) 0.0073(9) -0.0005(8)
C18 0.0160(10) 0.0190(11) 0.0194(10) 0.0022(8) 0.0050(8) 0.0001(8)
C19 0.0194(10) 0.0210(12) 0.0260(11) 0.0019(9) 0.0078(9) -0.0040(9)
C20 0.0195(11) 0.0299(14) 0.0251(11) 0.0039(10) 0.0102(9) -0.0050(10)
C21 0.0185(10) 0.0284(13) 0.0216(10) 0.0019(9) 0.0102(9) 0.0000(9)
C22 0.0150(9) 0.0202(11) 0.0211(10) 0.0018(8) 0.0082(8) 0.0021(8)
C23 0.0135(9) 0.0176(11) 0.0156(9) 0.0030(8) 0.0041(8) 0.0017(8)
C24 0.0113(9) 0.0164(11) 0.0156(9) -0.0005(8) 0.0018(7) 0.0010(8)
C25 0.0151(10) 0.0211(11) 0.0198(10) -0.0021(8) 0.0068(8) -0.0021(8)
C26 0.0177(10) 0.0245(12) 0.0217(10) -0.0046(9) 0.0064(8) 0.0016(9)
C27 0.0243(11) 0.0197(12) 0.0253(11) -0.0056(9) 0.0068(9) 0.0034(9)
C28 0.0204(11) 0.0157(11) 0.0259(11) -0.0025(9) 0.0057(9) -0.0020(9)
C29 0.0131(9) 0.0151(11) 0.0198(9) -0.0003(8) 0.0028(8) 0.0008(8)
C30 0.0151(10) 0.0162(11) 0.0230(10) 0.0015(8) 0.0050(8) -0.0032(8)
C31 0.0127(9) 0.0182(11) 0.0216(10) 0.0012(8) 0.0065(8) -0.0017(8)
C32 0.0095(9) 0.0167(11) 0.0157(9) 0.0014(8) 0.0028(7) 0.0005(8)
C33 0.0150(10) 0.0167(11) 0.0159(9) 0.0012(8) 0.0059(8) -0.0008(8)
C34 0.0132(10) 0.0177(11) 0.0227(11) -0.0019(8) 0.0070(8) -0.0023(8)
C35 0.0129(10) 0.0213(12) 0.0253(11) -0.0007(9) 0.0091(8) 0.0005(8)
C36 0.0138(10) 0.0172(11) 0.0225(10) -0.0029(8) 0.0092(8) 0.0004(8)
C37 0.0108(9) 0.0172(10) 0.0156(9) 0.0015(8) 0.0049(7) 0.0012(8)
C38 0.0135(9) 0.0157(10) 0.0147(9) -0.0014(8) 0.0070(7) -0.0010(8)
C39 0.0141(9) 0.0160(11) 0.0191(9) 0.0005(8) 0.0072(8) 0.0012(8)
C40 0.0211(11) 0.0154(10) 0.0194(10) -0.0009(8) 0.0115(8) -0.0024(8)
C41 0.0162(10) 0.0174(11) 0.0141(9) -0.0026(8) 0.0065(8) -0.0038(8)
C42 0.0216(11) 0.0223(12) 0.0199(10) -0.0032(9) 0.0084(9) -0.0080(9)
C43 0.0167(10) 0.0330(14) 0.0190(10) -0.0026(9) 0.0026(8) -0.0091(10)
C44 0.0134(10) 0.0321(14) 0.0206(10) 0.0010(10) 0.0020(8) -0.0020(9)
C45 0.0156(10) 0.0219(12) 0.0195(10) 0.0014(8) 0.0039(8) 0.0007(9)
C46 0.0134(9) 0.0182(11) 0.0136(9) -0.0012(8) 0.0049(7) -0.0025(8)
N1 0.0119(8) 0.0152(9) 0.0158(8) -0.0001(7) 0.0062(6) -0.0007(7)
N2 0.0118(8) 0.0159(9) 0.0173(8) 0.0006(7) 0.0053(6) -0.0005(7)
N3 0.0123(8) 0.0161(9) 0.0160(8) 0.0015(7) 0.0037(7) 0.0011(7)
N4 0.0116(8) 0.0146(9) 0.0159(8) -0.0014(7) 0.0047(6) -0.0013(7)
N5 0.0110(8) 0.0166(9) 0.0165(8) 0.0006(7) 0.0059(6) -0.0006(7)
N6 0.0123(8) 0.0173(9) 0.0128(8) -0.0002(7) 0.0044(6) -0.0005(7)
O1 0.0169(7) 0.0176(8) 0.0321(9) -0.0015(7) 0.0147(7) 0.0021(6)
O2 0.0131(8) 0.0214(9) 0.0515(11) -0.0099(8) 0.0156(7) -0.0011(7)
O9 0.0231(8) 0.0291(10) 0.0255(8) 0.0036(7) 0.0105(7) 0.0060(7)
C48 0.0189(11) 0.0223(12) 0.0324(12) -0.0013(10) 0.0131(9) 0.0009(9)
F4 0.0271(8) 0.0333(9) 0.0540(10) 0.0001(7) 0.0268(7) 0.0034(7)
F5 0.0422(9) 0.0320(9) 0.0394(9) 0.0128(7) 0.0207(7) 0.0079(7)
F6 0.0294(7) 0.0313(8) 0.0278(7) -0.0095(6) 0.0118(6) -0.0065(6)
O6 0.0259(9) 0.0264(10) 0.0264(9) -0.0017(7) 0.0026(7) 0.0059(7)
O7 0.0143(7) 0.0224(9) 0.0287(8) -0.0045(7) 0.0086(6) -0.0005(6)
O8 0.0155(8) 0.0221(9) 0.0493(11) -0.0137(8) 0.0076(8) -0.0028(7)
S2 0.0126(2) 0.0180(3) 0.0245(3) -0.0050(2) 0.00393(19) -0.00008(19)
C47 0.0212(11) 0.0381(15) 0.0273(12) -0.0009(11) 0.0066(10) -0.0027(11)
F1 0.0328(9) 0.0812(16) 0.0226(8) 0.0033(8) 0.0073(7) -0.0091(9)
F2 0.0320(9) 0.0628(14) 0.0477(11) -0.0122(9) 0.0117(8) -0.0242(9)
F3 0.0320(9) 0.0539(13) 0.0546(11) 0.0096(10) 0.0047(8) 0.0184(9)
O3 0.0201(8) 0.0201(9) 0.0344(9) -0.0031(7) 0.0106(7) -0.0007(7)
O4 0.0348(10) 0.0200(9) 0.0341(9) -0.0004(7) 0.0197(8) 0.0046(7)
O5 0.0352(10) 0.0285(10) 0.0287(9) 0.0007(7) 0.0205(8) 0.0026(8)
S1 0.0210(2) 0.0165(3) 0.0214(2) -0.00044(19) 0.0099(2) 0.0018(2)
C49 0.0340(15) 0.0475(19) 0.0405(15) -0.0063(14) 0.0178(12) -0.0052(13)
C50 0.0253(12) 0.0341(15) 0.0287(12) -0.0011(11) 0.0079(10) -0.0098(11)
N7 0.0364(13) 0.0376(14) 0.0376(13) -0.0068(11) 0.0151(11) -0.0107(11)

loop_
_atom_type_symbol
_atom_type_description
_atom_type_scat_dispersion_real
_atom_type_scat_dispersion_imag
_atom_type_scat_source
C C 0.0181 0.0091 'International Tables Vol C Tables 4.2.6.8 and 6.1.1.4'
H H 0.0000 0.0000 'International Tables Vol C Tables 4.2.6.8 and 6.1.1.4'
Ag Ag 0.1306 4.2820 'International Tables Vol C Tables 4.2.6.8 and 6.1.1.4'
F F 0.0727 0.0534 'International Tables Vol C Tables 4.2.6.8 and 6.1.1.4'
N N 0.0311 0.0180 'International Tables Vol C Tables 4.2.6.8 and 6.1.1.4'
O O 0.0492 0.0322 'International Tables Vol C Tables 4.2.6.8 and 6.1.1.4'
S S 0.3331 0.5567 'International Tables Vol C Tables 4.2.6.8 and 6.1.1.4'

loop_
_exptl_crystal_face_index_h
_exptl_crystal_face_index_k
_exptl_crystal_face_index_l
_exptl_crystal_face_perp_dist
-8 0 4 0.1898
8 0 -4 0.1898
0 19 2 0.0825
0 -19 -2 0.0825
1 9 -7 0.0597
-1 -9 7 0.0597

loop_
_geom_angle_atom_site_label_1
_geom_angle_atom_site_label_2
_geom_angle_atom_site_label_3
_geom_angle
N1 Ag1 Ag2 82.03(5)
N1 Ag1 N4 163.94(6)
N1 Ag1 O9 99.69(6)
N4 Ag1 Ag2 82.19(5)
N4 Ag1 O9 96.17(6)
O9 Ag1 Ag2 177.50(4)
N2 Ag2 Ag1 62.18(4)
N2 Ag2 N5 121.19(6)
N3 Ag2 Ag1 98.06(5)
N3 Ag2 N2 71.48(7)
N3 Ag2 N5 113.82(7)
N5 Ag2 Ag1 59.08(4)
N6 Ag2 Ag1 93.55(5)
N6 Ag2 N2 115.16(6)
N6 Ag2 N3 168.37(6)
N6 Ag2 N5 71.78(7)
C2 C1 C6 119.1(2)
N1 C1 C2 119.0(2)
N1 C1 C6 121.94(19)
C1 C2 H2 120.0
C3 C2 C1 120.0(2)
C3 C2 H2 120.0
C2 C3 H3 119.5
C2 C3 C4 121.0(2)
C4 C3 H3 119.5
C3 C4 H4 119.9
C5 C4 C3 120.2(2)
C5 C4 H4 119.9
C4 C5 H5 119.9
C4 C5 C6 120.3(2)
C6 C5 H5 119.9
C5 C6 C1 119.5(2)
C7 C6 C1 118.0(2)
C7 C6 C5 122.5(2)
C6 C7 H7 120.4
C8 C7 C6 119.3(2)
C8 C7 H7 120.4
C7 C8 H8 120.3
C7 C8 C9 119.4(2)
C9 C8 H8 120.3
C8 C9 C10 119.17(19)
N1 C9 C8 122.9(2)
N1 C9 C10 118.0(2)
C11 C10 C9 119.6(2)
N2 C10 C9 117.18(19)
N2 C10 C11 123.2(2)
C10 C11 H11 120.9
C12 C11 C10 118.2(2)
C12 C11 H11 120.9
C11 C12 C13 119.2(2)
O1 C12 C11 117.8(2)
O1 C12 C13 122.9(2)
C12 C13 H13 120.8
C14 C13 C12 118.5(2)
C14 C13 H13 120.8
C13 C14 C15 121.4(2)
N2 C14 C13 122.8(2)
N2 C14 C15 115.74(18)
C16 C15 C14 120.35(19)
N3 C15 C14 117.1(2)
N3 C15 C16 122.6(2)
C15 C16 H16 120.4
C17 C16 C15 119.1(2)
C17 C16 H16 120.4
C16 C17 H17 120.0
C16 C17 C18 119.9(2)
C18 C17 H17 120.0
C19 C18 C17 123.6(2)
C19 C18 C23 118.9(2)
C23 C18 C17 117.5(2)
C18 C19 H19 119.8
C20 C19 C18 120.5(2)
C20 C19 H19 119.8
C19 C20 H20 119.8
C19 C20 C21 120.4(2)
C21 C20 H20 119.8
C20 C21 H21 119.6
C22 C21 C20 120.8(2)
C22 C21 H21 119.6
C21 C22 H22 120.1
C21 C22 C23 119.8(2)
C23 C22 H22 120.1
C18 C23 C22 119.6(2)
N3 C23 C18 121.8(2)
N3 C23 C22 118.6(2)
C29 C24 C25 119.6(2)
N4 C24 C25 118.4(2)
N4 C24 C29 121.98(19)
C24 C25 H25 120.1
C26 C25 C24 119.7(2)
C26 C25 H25 120.1
C25 C26 H26 119.6
C25 C26 C27 120.8(2)
C27 C26 H26 119.6
C26 C27 H27 119.8
C28 C27 C26 120.4(2)
C28 C27 H27 119.8
C27 C28 H28 120.0
C27 C28 C29 120.0(2)
C29 C28 H28 120.0
C24 C29 C28 119.4(2)
C24 C29 C30 117.7(2)
C28 C29 C30 122.9(2)
C29 C30 H30 120.3
C31 C30 C29 119.4(2)
C31 C30 H30 120.3
C30 C31 H31 120.2
C30 C31 C32 119.6(2)
C32 C31 H31 120.2
C31 C32 C33 120.49(19)
N4 C32 C31 122.5(2)
N4 C32 C33 116.98(19)
C34 C33 C32 120.3(2)
N5 C33 C32 116.42(19)
N5 C33 C34 123.2(2)
C33 C34 H34 120.9
C33 C34 C35 118.1(2)
C35 C34 H34 120.9
C36 C35 C34 119.7(2)
O2 C35 C34 117.9(2)
O2 C35 C36 122.4(2)
C35 C36 H36 121.0
C35 C36 C37 118.1(2)
C37 C36 H36 121.0
C36 C37 C38 120.6(2)
N5 C37 C36 122.6(2)
N5 C37 C38 116.76(18)
C39 C38 C37 120.84(19)
N6 C38 C37 116.9(2)
N6 C38 C39 122.2(2)
C38 C39 H39 120.1
C40 C39 C38 119.7(2)
C40 C39 H39 120.1
C39 C40 H40 120.2
C39 C40 C41 119.5(2)
C41 C40 H40 120.2
C40 C41 C42 123.5(2)
C40 C41 C46 117.7(2)
C42 C41 C46 118.8(2)
C41 C42 H42 119.7
C43 C42 C41 120.6(2)
C43 C42 H42 119.7
C42 C43 H43 119.8
C42 C43 C44 120.4(2)
C44 C43 H43 119.8
C43 C44 H44 119.8
C45 C44 C43 120.4(2)
C45 C44 H44 119.8
C44 C45 H45 119.9
C44 C45 C46 120.1(2)
C46 C45 H45 119.9
C45 C46 C41 119.6(2)
N6 C46 C41 121.8(2)
N6 C46 C45 118.6(2)
C1 N1 Ag1 119.18(14)
C9 N1 Ag1 122.03(15)
C9 N1 C1 118.46(19)
C10 N2 Ag2 126.23(15)
C10 N2 C14 117.94(18)
C14 N2 Ag2 112.21(13)
C15 N3 Ag2 120.01(15)
C15 N3 C23 119.1(2)
C23 N3 Ag2 118.97(14)
C24 N4 Ag1 118.52(14)
C32 N4 Ag1 122.67(15)
C32 N4 C24 118.74(19)
C33 N5 Ag2 125.92(15)
C37 N5 Ag2 109.55(13)
C37 N5 C33 118.27(18)
C38 N6 Ag2 119.56(15)
C38 N6 C46 118.9(2)
C46 N6 Ag2 119.83(15)
C12 O1 H1 109.5
C35 O2 H2A 109.5
Ag1 O9 H9A 110.2
Ag1 O9 H9B 117(3)
H9A O9 H9B 111.2
F4 C48 F5 107.8(2)
F4 C48 S2 111.76(18)
F5 C48 S2 111.17(18)
F6 C48 F4 108.2(2)
F6 C48 F5 107.7(2)
F6 C48 S2 110.12(16)
O6 S2 C48 104.22(11)
O6 S2 O7 115.04(11)
O6 S2 O8 115.55(12)
O7 S2 C48 102.33(11)
O7 S2 O8 113.94(11)
O8 S2 C48 103.45(12)
F1 C47 F2 107.6(2)
F1 C47 F3 108.2(3)
F1 C47 S1 110.71(18)
F2 C47 F3 107.9(2)
F2 C47 S1 111.5(2)
F3 C47 S1 110.9(2)
O3 S1 C47 102.68(13)
O4 S1 C47 102.98(13)
O4 S1 O3 113.37(11)
O5 S1 C47 103.82(12)
O5 S1 O3 115.37(11)
O5 S1 O4 116.18(12)
H49A C49 H49B 109.5
H49A C49 H49C 109.5
H49B C49 H49C 109.5
C50 C49 H49A 109.5
C50 C49 H49B 109.5
C50 C49 H49C 109.5
N7 C50 C49 178.3(3)

loop_
_geom_bond_atom_site_label_1
_geom_bond_atom_site_label_2
_geom_bond_distance
Ag1 Ag2 2.9305(2)
Ag1 N1 2.2415(18)
Ag1 N4 2.2454(18)
Ag1 O9 2.5498(18)
Ag2 N2 2.4351(18)
Ag2 N3 2.221(2)
Ag2 N5 2.4716(18)
Ag2 N6 2.213(2)
C1 C2 1.419(3)
C1 C6 1.422(3)
C1 N1 1.371(3)
C2 H2 0.9300
C2 C3 1.373(3)
C3 H3 0.9300
C3 C4 1.412(3)
C4 H4 0.9300
C4 C5 1.373(3)
C5 H5 0.9300
C5 C6 1.416(3)
C6 C7 1.410(3)
C7 H7 0.9300
C7 C8 1.372(3)
C8 H8 0.9300
C8 C9 1.416(3)
C9 C10 1.490(3)
C9 N1 1.328(3)
C10 C11 1.393(3)
C10 N2 1.345(3)
C11 H11 0.9300
C11 C12 1.390(3)
C12 C13 1.400(3)
C12 O1 1.345(3)
C13 H13 0.9300
C13 C14 1.388(3)
C14 C15 1.495(3)
C14 N2 1.350(3)
C15 C16 1.416(3)
C15 N3 1.328(3)
C16 H16 0.9300
C16 C17 1.370(3)
C17 H17 0.9300
C17 C18 1.420(3)
C18 C19 1.418(3)
C18 C23 1.420(3)
C19 H19 0.9300
C19 C20 1.373(4)
C20 H20 0.9300
C20 C21 1.409(4)
C21 H21 0.9300
C21 C22 1.374(3)
C22 H22 0.9300
C22 C23 1.421(3)
C23 N3 1.374(3)
C24 C25 1.418(3)
C24 C29 1.415(3)
C24 N4 1.373(3)
C25 H25 0.9300
C25 C26 1.370(3)
C26 H26 0.9300
C26 C27 1.414(4)
C27 H27 0.9300
C27 C28 1.372(4)
C28 H28 0.9300
C28 C29 1.417(3)
C29 C30 1.423(3)
C30 H30 0.9300
C30 C31 1.364(3)
C31 H31 0.9300
C31 C32 1.415(3)
C32 C33 1.491(3)
C32 N4 1.330(3)
C33 C34 1.385(3)
C33 N5 1.344(3)
C34 H34 0.9300
C34 C35 1.394(3)
C35 C36 1.388(3)
C35 O2 1.352(3)
C36 H36 0.9300
C36 C37 1.402(3)
C37 C38 1.489(3)
C37 N5 1.342(3)
C38 C39 1.417(3)
C38 N6 1.329(3)
C39 H39 0.9300
C39 C40 1.367(3)
C40 H40 0.9300
C40 C41 1.412(3)
C41 C42 1.419(3)
C41 C46 1.422(3)
C42 H42 0.9300
C42 C43 1.367(4)
C43 H43 0.9300
C43 C44 1.416(4)
C44 H44 0.9300
C44 C45 1.374(3)
C45 H45 0.9300
C45 C46 1.414(3)
C46 N6 1.372(3)
O1 H1 0.8200
O2 H2A 0.8200
O9 H9A 0.8671
O9 H9B 0.87(5)
C48 F4 1.334(3)
C48 F5 1.339(3)
C48 F6 1.332(3)
C48 S2 1.828(3)
O6 S2 1.436(2)
O7 S2 1.4495(16)
O8 S2 1.4506(19)
C47 F1 1.328(3)
C47 F2 1.330(3)
C47 F3 1.333(4)
C47 S1 1.826(3)
O3 S1 1.4512(19)
O4 S1 1.4468(19)
O5 S1 1.4383(17)
C49 H49A 0.9600
C49 H49B 0.9600
C49 H49C 0.9600
C49 C50 1.461(4)
C50 N7 1.140(4)

loop_
_geom_torsion_atom_site_label_1
_geom_torsion_atom_site_label_2
_geom_torsion_atom_site_label_3
_geom_torsion_atom_site_label_4
_geom_torsion
C1 C2 C3 C4 1.0(3)
C1 C6 C7 C8 -1.4(3)
C2 C1 C6 C5 0.0(3)
C2 C1 C6 C7 179.59(18)
C2 C1 N1 Ag1 7.9(2)
C2 C1 N1 C9 -178.60(18)
C2 C3 C4 C5 0.0(3)
C3 C4 C5 C6 -1.1(3)
C4 C5 C6 C1 1.1(3)
C4 C5 C6 C7 -178.5(2)
C5 C6 C7 C8 178.2(2)
C6 C1 C2 C3 -1.0(3)
C6 C1 N1 Ag1 -173.16(14)
C6 C1 N1 C9 0.4(3)
C6 C7 C8 C9 1.1(3)
C7 C8 C9 C10 -178.79(19)
C7 C8 C9 N1 -0.1(3)
C8 C9 C10 C11 42.7(3)
C8 C9 C10 N2 -138.7(2)
C8 C9 N1 Ag1 172.69(15)
C8 C9 N1 C1 -0.6(3)
C9 C10 C11 C12 175.30(19)
C9 C10 N2 Ag2 25.3(3)
C9 C10 N2 C14 -177.96(18)
C10 C9 N1 Ag1 -8.6(2)
C10 C9 N1 C1 178.05(18)
C10 C11 C12 C13 3.5(3)
C10 C11 C12 O1 -176.8(2)
C11 C10 N2 Ag2 -156.21(17)
C11 C10 N2 C14 0.6(3)
C11 C12 C13 C14 -1.4(3)
C12 C13 C14 C15 178.26(19)
C12 C13 C14 N2 -1.3(3)
C13 C14 C15 C16 23.7(3)
C13 C14 C15 N3 -157.5(2)
C13 C14 N2 Ag2 161.65(17)
C13 C14 N2 C10 1.7(3)
C14 C15 C16 C17 177.6(2)
C14 C15 N3 Ag2 -14.4(2)
C14 C15 N3 C23 -178.57(18)
C15 C14 N2 Ag2 -17.9(2)
C15 C14 N2 C10 -177.85(18)
C15 C16 C17 C18 1.6(3)
C16 C15 N3 Ag2 164.42(16)
C16 C15 N3 C23 0.2(3)
C16 C17 C18 C19 179.9(2)
C16 C17 C18 C23 -1.2(3)
C17 C18 C19 C20 178.3(2)
C17 C18 C23 C22 -178.3(2)
C17 C18 C23 N3 0.3(3)
C18 C19 C20 C21 -0.1(4)
C18 C23 N3 Ag2 -164.16(16)
C18 C23 N3 C15 0.2(3)
C19 C18 C23 C22 0.8(3)
C19 C18 C23 N3 179.3(2)
C19 C20 C21 C22 0.9(4)
C20 C21 C22 C23 -0.9(3)
C21 C22 C23 C18 0.0(3)
C21 C22 C23 N3 -178.6(2)
C22 C23 N3 Ag2 14.4(2)
C22 C23 N3 C15 178.74(19)
C23 C18 C19 C20 -0.7(3)
C24 C25 C26 C27 -0.2(3)
C24 C29 C30 C31 0.0(3)
C25 C24 C29 C28 -1.3(3)
C25 C24 C29 C30 179.0(2)
C25 C24 N4 Ag1 4.2(3)
C25 C24 N4 C32 -178.75(19)
C25 C26 C27 C28 -0.7(4)
C26 C27 C28 C29 0.6(4)
C27 C28 C29 C24 0.4(3)
C27 C28 C29 C30 -179.9(2)
C28 C29 C30 C31 -179.7(2)
C29 C24 C25 C26 1.2(3)
C29 C24 N4 Ag1 -176.88(15)
C29 C24 N4 C32 0.2(3)
C29 C30 C31 C32 -0.3(3)
C30 C31 C32 C33 -178.3(2)
C30 C31 C32 N4 0.6(3)
C31 C32 C33 C34 36.2(3)
C31 C32 C33 N5 -146.6(2)
C31 C32 N4 Ag1 176.39(15)
C31 C32 N4 C24 -0.5(3)
C32 C33 C34 C35 174.2(2)
C32 C33 N5 Ag2 34.6(3)
C32 C33 N5 C37 -176.17(18)
C33 C32 N4 Ag1 -4.7(3)
C33 C32 N4 C24 178.40(18)
C33 C34 C35 C36 2.2(3)
C33 C34 C35 O2 -177.9(2)
C34 C33 N5 Ag2 -148.19(18)
C34 C33 N5 C37 1.0(3)
C34 C35 C36 C37 0.0(3)
C35 C36 C37 C38 176.6(2)
C35 C36 C37 N5 -2.0(3)
C36 C37 C38 C39 28.8(3)
C36 C37 C38 N6 -151.2(2)
C36 C37 N5 Ag2 155.39(17)
C36 C37 N5 C33 1.5(3)
C37 C38 C39 C40 178.89(19)
C37 C38 N6 Ag2 -15.7(2)
C37 C38 N6 C46 179.01(17)
C38 C37 N5 Ag2 -23.3(2)
C38 C37 N5 C33 -177.16(18)
C38 C39 C40 C41 2.0(3)
C39 C38 N6 Ag2 164.28(15)
C39 C38 N6 C46 -1.0(3)
C39 C40 C41 C42 178.5(2)
C39 C40 C41 C46 -0.9(3)
C40 C41 C42 C43 -177.1(2)
C40 C41 C46 C45 177.63(19)
C40 C41 C46 N6 -1.2(3)
C41 C42 C43 C44 -1.1(3)
C41 C46 N6 Ag2 -163.08(15)
C41 C46 N6 C38 2.1(3)
C42 C41 C46 C45 -1.8(3)
C42 C41 C46 N6 179.40(18)
C42 C43 C44 C45 -0.7(4)
C43 C44 C45 C46 1.2(3)
C44 C45 C46 C41 0.1(3)
C44 C45 C46 N6 178.9(2)
C45 C46 N6 Ag2 18.1(2)
C45 C46 N6 C38 -176.70(18)
C46 C41 C42 C43 2.3(3)
N1 C1 C2 C3 177.95(19)
N1 C1 C6 C5 -178.95(19)
N1 C1 C6 C7 0.6(3)
N1 C9 C10 C11 -136.0(2)
N1 C9 C10 N2 42.6(3)
N2 C10 C11 C12 -3.2(3)
N2 C14 C15 C16 -156.7(2)
N2 C14 C15 N3 22.1(3)
N3 C15 C16 C17 -1.1(3)
N4 C24 C25 C26 -179.8(2)
N4 C24 C29 C28 179.8(2)
N4 C24 C29 C30 0.1(3)
N4 C32 C33 C34 -142.8(2)
N4 C32 C33 N5 34.5(3)
N5 C33 C34 C35 -2.9(3)
N5 C37 C38 C39 -152.5(2)
N5 C37 C38 N6 27.5(3)
N6 C38 C39 C40 -1.1(3)
O1 C12 C13 C14 178.9(2)
O2 C35 C36 C37 -179.8(2)
F4 C48 S2 O6 -53.3(2)
F4 C48 S2 O7 -173.43(18)
F4 C48 S2 O8 67.9(2)
F5 C48 S2 O6 -173.76(17)
F5 C48 S2 O7 66.09(19)
F5 C48 S2 O8 -52.55(19)
F6 C48 S2 O6 66.97(19)
F6 C48 S2 O7 -53.2(2)
F6 C48 S2 O8 -171.83(17)
F1 C47 S1 O3 -61.6(2)
F1 C47 S1 O4 56.3(2)
F1 C47 S1 O5 177.9(2)
F2 C47 S1 O3 178.7(2)
F2 C47 S1 O4 -63.4(2)
F2 C47 S1 O5 58.2(2)
F3 C47 S1 O3 58.4(2)
F3 C47 S1 O4 176.42(19)
F3 C47 S1 O5 -62.1(2)

loop_
_exptl_oxdiff_crystal_face_indexfrac_h
_exptl_oxdiff_crystal_face_indexfrac_k
_exptl_oxdiff_crystal_face_indexfrac_l
_exptl_oxdiff_crystal_face_x
_exptl_oxdiff_crystal_face_y
_exptl_oxdiff_crystal_face_z
-7.9954 0.0065 3.9950 -0.0231 -0.0463 0.9708
7.9954 -0.0065 -3.9950 0.0231 0.0463 -0.9708
0.0028 18.9797 1.9922 -0.8119 0.5750 0.0307
-0.0028 -18.9797 -1.9922 0.8119 -0.5750 -0.0307
1.0017 8.9984 -6.9933 -0.7097 -0.5747 -0.2362
-1.0017 -8.9984 6.9933 0.7097 0.5747 0.2362
